data_1552141
loop_
_publ_author_name
'Yuan, Yu-Chao'
'Bruneau, Christian'
'Roisnel, Thierry'
'Gramage-Doria, Rafael'

_publ_section_title
;
 Site-selective Ru-catalyzed C-H bond alkenylation with biologically
 relevant isoindolinones: a case of catalyst performance controlled by
 subtle stereo-electronic effects of the weak directing group
;
_journal_name_full 'Catalysis Science &amp; Technology'
_journal_paper_doi 10.1039/C9CY01231A
_journal_year 2019
_chemical_compound_source 'synthesis as described'
_chemical_formula_moiety 'C19 H17 N O3'
_chemical_formula_sum 'C19 H17 N O3'
_chemical_formula_weight 307.33
_space_group_crystal_system triclinic
_space_group_IT_number 2
_space_group_name_Hall '-P 1'
_space_group_name_H-M_alt 'P -1'
_symmetry_space_group_name_Hall '-P 1'
_symmetry_space_group_name_H-M 'P -1'
_atom_sites_solution_hydrogens geom
_audit_update_record
;
2019-02-06 deposited with the CCDC.    2019-08-02 downloaded from the CCDC.
;
_cell_angle_alpha 110.950(4)
_cell_angle_beta 97.555(4)
_cell_angle_gamma 105.365(5)
_cell_formula_units_Z 2
_cell_length_a 6.9823(8)
_cell_length_b 10.9866(13)
_cell_length_c 11.6209(15)
_cell_measurement_reflns_used 8455
_cell_measurement_temperature 150
_cell_measurement_theta_max 27.5196
_cell_measurement_theta_min 3.1259
_cell_measurement_wavelength 0.71073
_cell_volume 777.03(17)
_computing_cell_refinement 'APEX3 (Bruker, 2015)'
_computing_data_collection 'SAINT (Bruker, 2014)'
_computing_data_reduction 'SAINT (Bruker, 2014)'
_computing_molecular_graphics 'SXGRAPH (Farrugia, 1999), Mercury (CSD, 2016)'
_computing_publication_material 'CRYSCALC (T. Roisnel, local program, 2018)'
_computing_structure_refinement 'SHELXL-2018_3 (Sheldrick, 2018)'
_computing_structure_solution 'SHELXT (Sheldrick, 2015)'
_diffrn_ambient_temperature 150
_diffrn_detector '(CMOS) PHOTON 100'
_diffrn_measured_fraction_theta_full 0.995
_diffrn_measured_fraction_theta_max 0.995
_diffrn_measurement_device_type 'D8 VENTURE Bruker AXS'
_diffrn_measurement_method 'rotation images'
_diffrn_radiation_monochromator 'multilayer monochromator'
_diffrn_radiation_probe x-ray
_diffrn_radiation_source 'Incoatec microfocus sealed tube'
_diffrn_radiation_type MoK\a
_diffrn_radiation_wavelength 0.71073
_diffrn_reflns_av_R_equivalents 0.0403
_diffrn_reflns_av_unetI/netI 0.0354
_diffrn_reflns_limit_h_max 9
_diffrn_reflns_limit_h_min -9
_diffrn_reflns_limit_k_max 14
_diffrn_reflns_limit_k_min -14
_diffrn_reflns_limit_l_max 15
_diffrn_reflns_limit_l_min -15
_diffrn_reflns_number 14746
_diffrn_reflns_theta_full 25.242
_diffrn_reflns_theta_max 27.503
_diffrn_reflns_theta_min 2.108
_exptl_absorpt_coefficient_mu 0.089
_exptl_absorpt_correction_T_max 0.987
_exptl_absorpt_correction_T_min 0.908
_exptl_absorpt_correction_type multi-scan
_exptl_absorpt_process_details
;
  [Sheldrick, G.M. (2014). SADABS Bruker AXS Inc., Madison, Wisconsin, USA]
;
_exptl_crystal_colour colourless
_exptl_crystal_density_diffrn 1.314
_exptl_crystal_description prism
_exptl_crystal_F_000 324
_exptl_crystal_size_max 0.460
_exptl_crystal_size_mid 0.390
_exptl_crystal_size_min 0.150
_refine_diff_density_max 0.291
_refine_diff_density_min -0.245
_refine_diff_density_rms 0.053
_refine_ls_extinction_method none
_refine_ls_goodness_of_fit_ref 1.039
_refine_ls_hydrogen_treatment constr
_refine_ls_matrix_type full
_refine_ls_number_parameters 210
_refine_ls_number_reflns 3542
_refine_ls_number_restraints 0
_refine_ls_restrained_S_all 1.039
_refine_ls_R_factor_all 0.0504
_refine_ls_R_factor_gt 0.0410
_refine_ls_shift/su_max 0.003
_refine_ls_shift/su_mean 0.000
_refine_ls_structure_factor_coef Fsqd
_refine_ls_weighting_details 'w=1/[\s^2^(Fo^2^)+(0.0492P)^2^+0.3196P] where P=(Fo^2^+2Fc^2^)/3'
_refine_ls_weighting_scheme calc
_refine_ls_wR_factor_gt 0.1034
_refine_ls_wR_factor_ref 0.1104
_reflns_Friedel_coverage 0.000
_reflns_number_gt 3000
_reflns_number_total 3542
_reflns_threshold_expression >2sigma(I)
_cod_data_source_file c9cy01231a2.cif
_cod_data_source_block RGYYC460
_cod_original_cell_volume 777.03(16)
_cod_database_code 1552141

loop_
_space_group_symop_operation_xyz
'x, y, z'
'-x, -y, -z'

loop_
_atom_site_label
_atom_site_type_symbol
_atom_site_fract_x
_atom_site_fract_y
_atom_site_fract_z
_atom_site_U_iso_or_equiv
_atom_site_adp_type
_atom_site_occupancy
_atom_site_site_symmetry_order
_atom_site_calc_flag
_atom_site_refinement_flags_posn
_atom_site_refinement_flags_adp
O1 O 0.95134(14) 0.33557(10) 0.15052(9) 0.0262(2) Uani 1 1 d . .
C2 C 0.77174(19) 0.32988(12) 0.13230(11) 0.0181(3) Uani 1 1 d . .
C3 C 0.64045(18) 0.32724(12) 0.01918(11) 0.0170(2) Uani 1 1 d . .
C4 C 0.6881(2) 0.33239(13) -0.09189(12) 0.0213(3) Uani 1 1 d . .
H4 H 0.822348 0.340668 -0.103660 0.026 Uiso 1 1 calc R U
C5 C 0.5334(2) 0.32504(14) -0.18499(12) 0.0235(3) Uani 1 1 d . .
H5 H 0.560877 0.326135 -0.262616 0.028 Uiso 1 1 calc R U
C6 C 0.3381(2) 0.31605(13) -0.16560(12) 0.0229(3) Uani 1 1 d . .
H6 H 0.234595 0.311797 -0.230190 0.028 Uiso 1 1 calc R U
C7 C 0.2920(2) 0.31320(13) -0.05380(12) 0.0209(3) Uani 1 1 d . .
H7 H 0.159604 0.308850 -0.040254 0.025 Uiso 1 1 calc R U
C8 C 0.44564(19) 0.31690(12) 0.03756(11) 0.0170(2) Uani 1 1 d . .
C9 C 0.43847(18) 0.31321(13) 0.16457(11) 0.0192(3) Uani 1 1 d . .
H9A H 0.403531 0.392145 0.219953 0.023 Uiso 1 1 calc R U
H9B H 0.337906 0.225584 0.155422 0.023 Uiso 1 1 calc R U
N10 N 0.64920(15) 0.32355(11) 0.21479(9) 0.0179(2) Uani 1 1 d . .
C11 C 0.70095(18) 0.30163(12) 0.32748(11) 0.0162(2) Uani 1 1 d . .
C12 C 0.74121(17) 0.40979(12) 0.44780(11) 0.0152(2) Uani 1 1 d . .
C13 C 0.78253(18) 0.38293(12) 0.55585(11) 0.0171(2) Uani 1 1 d . .
H13 H 0.812065 0.454759 0.638172 0.020 Uiso 1 1 calc R U
C14 C 0.78068(19) 0.25274(13) 0.54364(12) 0.0194(3) Uani 1 1 d . .
H14 H 0.807405 0.235540 0.617630 0.023 Uiso 1 1 calc R U
C15 C 0.74002(19) 0.14668(13) 0.42391(12) 0.0207(3) Uani 1 1 d . .
H15 H 0.739458 0.057787 0.417051 0.025 Uiso 1 1 calc R U
C16 C 0.70023(19) 0.16916(12) 0.31427(12) 0.0196(3) Uani 1 1 d . .
C17 C 0.6565(2) 0.05439(14) 0.18418(13) 0.0300(3) Uani 1 1 d . .
H17A H 0.769588 0.075949 0.144965 0.045 Uiso 1 1 calc R U
H17B H 0.528548 0.045727 0.130621 0.045 Uiso 1 1 calc R U
H17C H 0.642819 -0.032980 0.192511 0.045 Uiso 1 1 calc R U
C18 C 0.74200(18) 0.54725(12) 0.45874(11) 0.0163(2) Uani 1 1 d . .
H18 H 0.709179 0.558051 0.381800 0.020 Uiso 1 1 calc R U
C19 C 0.78485(18) 0.65828(12) 0.56747(11) 0.0166(2) Uani 1 1 d . .
H19 H 0.816596 0.651324 0.646424 0.020 Uiso 1 1 calc R U
C20 C 0.78336(18) 0.79165(12) 0.56614(12) 0.0178(3) Uani 1 1 d . .
O21 O 0.75374(15) 0.81631(10) 0.47350(9) 0.0274(2) Uani 1 1 d . .
O22 O 0.82305(15) 0.88718(9) 0.68644(9) 0.0244(2) Uani 1 1 d . .
C23 C 0.8313(2) 1.02284(14) 0.69606(16) 0.0337(3) Uani 1 1 d . .
H23A H 0.939251 1.057575 0.658337 0.051 Uiso 1 1 calc R U
H23B H 0.861386 1.085716 0.785874 0.051 Uiso 1 1 calc R U
H23C H 0.698779 1.017609 0.650540 0.051 Uiso 1 1 calc R U

loop_
_atom_site_aniso_label
_atom_site_aniso_U_11
_atom_site_aniso_U_22
_atom_site_aniso_U_33
_atom_site_aniso_U_23
_atom_site_aniso_U_13
_atom_site_aniso_U_12
O1 0.0187(5) 0.0385(6) 0.0235(5) 0.0136(4) 0.0061(4) 0.0115(4)
C2 0.0204(6) 0.0176(6) 0.0148(6) 0.0049(4) 0.0047(5) 0.0064(5)
C3 0.0198(6) 0.0153(5) 0.0145(5) 0.0043(4) 0.0037(4) 0.0065(5)
C4 0.0235(6) 0.0238(6) 0.0198(6) 0.0096(5) 0.0092(5) 0.0102(5)
C5 0.0325(7) 0.0255(6) 0.0163(6) 0.0104(5) 0.0089(5) 0.0119(6)
C6 0.0263(7) 0.0238(6) 0.0185(6) 0.0095(5) 0.0010(5) 0.0094(5)
C7 0.0199(6) 0.0226(6) 0.0210(6) 0.0091(5) 0.0048(5) 0.0081(5)
C8 0.0204(6) 0.0143(5) 0.0148(6) 0.0043(4) 0.0045(4) 0.0056(5)
C9 0.0175(6) 0.0238(6) 0.0162(6) 0.0078(5) 0.0040(4) 0.0075(5)
N10 0.0175(5) 0.0218(5) 0.0138(5) 0.0063(4) 0.0037(4) 0.0073(4)
C11 0.0150(5) 0.0183(6) 0.0152(6) 0.0071(5) 0.0037(4) 0.0050(4)
C12 0.0132(5) 0.0161(5) 0.0168(6) 0.0070(5) 0.0051(4) 0.0046(4)
C13 0.0171(6) 0.0198(6) 0.0154(6) 0.0073(5) 0.0060(4) 0.0068(5)
C14 0.0197(6) 0.0238(6) 0.0205(6) 0.0139(5) 0.0072(5) 0.0084(5)
C15 0.0197(6) 0.0171(6) 0.0271(7) 0.0106(5) 0.0063(5) 0.0068(5)
C16 0.0189(6) 0.0172(6) 0.0196(6) 0.0049(5) 0.0046(5) 0.0054(5)
C17 0.0405(8) 0.0187(6) 0.0239(7) 0.0024(5) 0.0042(6) 0.0099(6)
C18 0.0158(5) 0.0183(6) 0.0167(6) 0.0094(5) 0.0042(4) 0.0057(4)
C19 0.0169(5) 0.0179(6) 0.0178(6) 0.0092(5) 0.0061(4) 0.0067(4)
C20 0.0143(5) 0.0173(6) 0.0200(6) 0.0067(5) 0.0032(4) 0.0045(4)
O21 0.0349(5) 0.0247(5) 0.0242(5) 0.0134(4) 0.0019(4) 0.0106(4)
O22 0.0334(5) 0.0151(4) 0.0230(5) 0.0053(4) 0.0064(4) 0.0094(4)
C23 0.0389(8) 0.0151(6) 0.0417(9) 0.0067(6) 0.0059(7) 0.0096(6)

loop_
_atom_type_symbol
_atom_type_description
_atom_type_scat_dispersion_real
_atom_type_scat_dispersion_imag
_atom_type_scat_source
C C 0.0033 0.0016 'International Tables Vol C Tables 4.2.6.8 and 6.1.1.4'
H H 0.0000 0.0000 'International Tables Vol C Tables 4.2.6.8 and 6.1.1.4'
N N 0.0061 0.0033 'International Tables Vol C Tables 4.2.6.8 and 6.1.1.4'
O O 0.0106 0.0060 'International Tables Vol C Tables 4.2.6.8 and 6.1.1.4'

loop_
_geom_angle_atom_site_label_1
_geom_angle_atom_site_label_2
_geom_angle_atom_site_label_3
_geom_angle
O1 C2 N10 125.93(11)
O1 C2 C3 128.39(11)
N10 C2 C3 105.69(10)
C8 C3 C4 121.30(11)
C8 C3 C2 109.00(11)
C4 C3 C2 129.70(11)
C5 C4 C3 117.91(12)
C5 C4 H4 121.0
C3 C4 H4 121.0
C4 C5 C6 120.60(12)
C4 C5 H5 119.7
C6 C5 H5 119.7
C7 C6 C5 121.30(12)
C7 C6 H6 119.3
C5 C6 H6 119.3
C8 C7 C6 117.87(12)
C8 C7 H7 121.1
C6 C7 H7 121.1
C3 C8 C7 120.98(11)
C3 C8 C9 109.71(10)
C7 C8 C9 129.30(11)
N10 C9 C8 102.26(10)
N10 C9 H9A 111.3
C8 C9 H9A 111.3
N10 C9 H9B 111.3
C8 C9 H9B 111.3
H9A C9 H9B 109.2
C2 N10 C11 125.12(10)
C2 N10 C9 113.32(10)
C11 N10 C9 120.51(10)
C12 C11 C16 121.60(11)
C12 C11 N10 119.76(10)
C16 C11 N10 118.57(10)
C13 C12 C11 118.24(11)
C13 C12 C18 121.35(11)
C11 C12 C18 120.41(11)
C14 C13 C12 120.52(11)
C14 C13 H13 119.7
C12 C13 H13 119.7
C13 C14 C15 120.56(11)
C13 C14 H14 119.7
C15 C14 H14 119.7
C16 C15 C14 120.83(11)
C16 C15 H15 119.6
C14 C15 H15 119.6
C15 C16 C11 118.26(11)
C15 C16 C17 120.98(11)
C11 C16 C17 120.76(11)
C16 C17 H17A 109.5
C16 C17 H17B 109.5
H17A C17 H17B 109.5
C16 C17 H17C 109.5
H17A C17 H17C 109.5
H17B C17 H17C 109.5
C19 C18 C12 125.59(11)
C19 C18 H18 117.2
C12 C18 H18 117.2
C18 C19 C20 120.55(11)
C18 C19 H19 119.7
C20 C19 H19 119.7
O21 C20 O22 123.27(11)
O21 C20 C19 126.62(11)
O22 C20 C19 110.10(10)
C20 O22 C23 114.59(11)
O22 C23 H23A 109.5
O22 C23 H23B 109.5
H23A C23 H23B 109.5
O22 C23 H23C 109.5
H23A C23 H23C 109.5
H23B C23 H23C 109.5

loop_
_geom_bond_atom_site_label_1
_geom_bond_atom_site_label_2
_geom_bond_distance
O1 C2 1.2249(15)
C2 N10 1.3739(16)
C2 C3 1.4870(17)
C3 C8 1.3858(17)
C3 C4 1.3911(17)
C4 C5 1.3885(19)
C4 H4 0.9500
C5 C6 1.3950(19)
C5 H5 0.9500
C6 C7 1.3878(18)
C6 H6 0.9500
C7 C8 1.3876(17)
C7 H7 0.9500
C8 C9 1.4980(17)
C9 N10 1.4686(15)
C9 H9A 0.9900
C9 H9B 0.9900
N10 C11 1.4321(15)
C11 C12 1.4062(16)
C11 C16 1.4064(17)
C12 C13 1.4006(17)
C12 C18 1.4681(16)
C13 C14 1.3824(17)
C13 H13 0.9500
C14 C15 1.3913(18)
C14 H14 0.9500
C15 C16 1.3892(18)
C15 H15 0.9500
C16 C17 1.5099(17)
C17 H17A 0.9800
C17 H17B 0.9800
C17 H17C 0.9800
C18 C19 1.3337(17)
C18 H18 0.9500
C19 C20 1.4736(17)
C19 H19 0.9500
C20 O21 1.2062(16)
C20 O22 1.3518(15)
O22 C23 1.4390(16)
C23 H23A 0.9800
C23 H23B 0.9800
C23 H23C 0.9800

loop_
_geom_torsion_atom_site_label_1
_geom_torsion_atom_site_label_2
_geom_torsion_atom_site_label_3
_geom_torsion_atom_site_label_4
_geom_torsion
O1 C2 C3 C8 178.47(12)
N10 C2 C3 C8 -1.11(13)
O1 C2 C3 C4 -1.0(2)
N10 C2 C3 C4 179.45(12)
C8 C3 C4 C5 -0.81(18)
C2 C3 C4 C5 178.57(12)
C3 C4 C5 C6 1.46(19)
C4 C5 C6 C7 -0.5(2)
C5 C6 C7 C8 -1.21(19)
C4 C3 C8 C7 -0.87(18)
C2 C3 C8 C7 179.63(11)
C4 C3 C8 C9 179.91(11)
C2 C3 C8 C9 0.41(13)
C6 C7 C8 C3 1.86(18)
C6 C7 C8 C9 -179.09(12)
C3 C8 C9 N10 0.39(13)
C7 C8 C9 N10 -178.74(12)
O1 C2 N10 C11 -9.9(2)
C3 C2 N10 C11 169.66(10)
O1 C2 N10 C9 -178.18(12)
C3 C2 N10 C9 1.41(13)
C8 C9 N10 C2 -1.15(13)
C8 C9 N10 C11 -170.00(10)
C2 N10 C11 C12 110.90(13)
C9 N10 C11 C12 -81.65(14)
C2 N10 C11 C16 -72.18(15)
C9 N10 C11 C16 95.28(13)
C16 C11 C12 C13 0.43(17)
N10 C11 C12 C13 177.26(10)
C16 C11 C12 C18 179.69(11)
N10 C11 C12 C18 -3.48(17)
C11 C12 C13 C14 -0.88(17)
C18 C12 C13 C14 179.87(11)
C12 C13 C14 C15 0.72(18)
C13 C14 C15 C16 -0.08(19)
C14 C15 C16 C11 -0.37(18)
C14 C15 C16 C17 179.87(12)
C12 C11 C16 C15 0.19(18)
N10 C11 C16 C15 -176.68(11)
C12 C11 C16 C17 179.95(12)
N10 C11 C16 C17 3.08(18)
C13 C12 C18 C19 1.63(19)
C11 C12 C18 C19 -177.60(11)
C12 C18 C19 C20 179.16(11)
C18 C19 C20 O21 -3.1(2)
C18 C19 C20 O22 177.60(11)
O21 C20 O22 C23 -1.13(18)
C19 C20 O22 C23 178.22(11)
